data_4101827
loop_
_publ_author_name
'Omar K. Farha'
'Christos D. Malliakas'
'Mercouri G. Kanatzidis'
'Joseph T. Hupp'

_publ_contact_author 'Joseph T. Hupp'
_publ_contact_author_email j-hupp@northwestern.edu
_publ_section_title
;
 Control over Catenation in Metal-Organic Frameworks via Rational Design
 of the Organic Building Block
;
_journal_name_full 'Journal of the American Chemical Society'
_journal_page_first 950
_journal_page_last 952
_journal_paper_doi 10.1021/ja909519e
_journal_volume 132
_journal_year 2010
_chemical_formula_moiety 'C46 H30 N6 O8 Zn2'
_chemical_formula_sum 'C46 H30 N6 O8 Zn2'
_chemical_formula_weight 925.54
_chemical_name_systematic
; 
 ? 
;
_space_group_IT_number 4
_symmetry_cell_setting monoclinic
_symmetry_space_group_name_Hall 'P 2c'
_symmetry_space_group_name_H-M 'P 1 1 21'
_atom_sites_solution_hydrogens geom
_atom_sites_solution_primary direct
_atom_sites_solution_secondary difmap
_audit_creation_method SHELXL-97
_cell_angle_alpha 90.00
_cell_angle_beta 90.00
_cell_angle_gamma 90.00
_cell_formula_units_Z 2
_cell_length_a 15.674(2)
_cell_length_b 18.118(2)
_cell_length_c 11.5857(14)
_cell_measurement_reflns_used 9361
_cell_measurement_temperature 100(2)
_cell_volume 3290.1(7)
_computing_cell_refinement 'SAINT V7.23A (Bruker, 2005)'
_computing_data_collection 'APEX2 V2.1-4 (Bruker, 2007)'
_computing_data_reduction 'Bruker SAINT'
_computing_molecular_graphics 'Bruker SHELXTL'
_computing_publication_material 'Bruker SHELXTL'
_computing_structure_refinement 'SHELXL-97 (Sheldrick, 1997)'
_computing_structure_solution 'SHELXS-97 (Sheldrick, 1990)'
_diffrn_ambient_temperature 100(2)
_diffrn_measured_fraction_theta_full 0.878
_diffrn_measured_fraction_theta_max 0.878
_diffrn_measurement_device_type 'Bruker APEX-II CCD'
_diffrn_measurement_method '\f scans'
_diffrn_radiation_monochromator diamond
_diffrn_radiation_source synchrotron
_diffrn_radiation_wavelength 0.41328
_diffrn_reflns_av_R_equivalents 0.0966
_diffrn_reflns_av_sigmaI/netI 0.0844
_diffrn_reflns_limit_h_max 18
_diffrn_reflns_limit_h_min -18
_diffrn_reflns_limit_k_max 21
_diffrn_reflns_limit_k_min -21
_diffrn_reflns_limit_l_max 12
_diffrn_reflns_limit_l_min -13
_diffrn_reflns_number 59501
_diffrn_reflns_theta_full 13.99
_diffrn_reflns_theta_max 13.99
_diffrn_reflns_theta_min 5.93
_exptl_absorpt_coefficient_mu 0.163
_exptl_absorpt_process_details 'Ratio of minimum to maximum 0.687312'
_exptl_crystal_density_diffrn 0.934
_exptl_crystal_density_method 'not measured'
_exptl_crystal_F_000 944
_platon_squeeze_details
;
;
_refine_diff_density_max 3.477
_refine_diff_density_min -2.899
_refine_diff_density_rms 0.196
_refine_ls_abs_structure_details 'Flack H D (1983), Acta Cryst. A39, 876-881'
_refine_ls_abs_structure_Flack 0(10)
_refine_ls_extinction_method none
_refine_ls_goodness_of_fit_ref 1.196
_refine_ls_hydrogen_treatment constr
_refine_ls_matrix_type full
_refine_ls_number_parameters 548
_refine_ls_number_reflns 9595
_refine_ls_number_restraints 460
_refine_ls_restrained_S_all 1.190
_refine_ls_R_factor_all 0.1590
_refine_ls_R_factor_gt 0.1391
_refine_ls_shift/su_max 0.056
_refine_ls_shift/su_mean 0.001
_refine_ls_structure_factor_coef Fsqd
_refine_ls_weighting_details 'calc w=1/[\s^2^(Fo^2^)+(0.2800P)^2^+0.0000P] where P=(Fo^2^+2Fc^2^)/3'
_refine_ls_weighting_scheme calc
_refine_ls_wR_factor_gt 0.3553
_refine_ls_wR_factor_ref 0.3832
_reflns_number_gt 7258
_reflns_number_total 9595
_reflns_threshold_expression >2sigma(I)
_cod_data_source_file ja909519e_si_006.cif
_cod_data_source_block 15
_cod_original_cell_volume 3290.0(7)
_cod_database_code 4101827

loop_
_symmetry_equiv_pos_as_xyz
'x, y, z'
'-x, -y, z+1/2'

loop_
_atom_site_label
_atom_site_type_symbol
_atom_site_fract_x
_atom_site_fract_y
_atom_site_fract_z
_atom_site_U_iso_or_equiv
_atom_site_adp_type
_atom_site_occupancy
_atom_site_symmetry_multiplicity
_atom_site_calc_flag
_atom_site_refinement_flags
_atom_site_disorder_assembly
_atom_site_disorder_group
O1A O 0.4145(3) 0.0816(2) 0.6045(4) 0.0406(6) Uani 1 1 d U . .
O1B O 0.5782(3) 0.0765(3) 0.8610(5) 0.0528(6) Uani 1 1 d U . .
O2A O 0.39655(19) 0.08387(16) 0.8540(3) 0.0173(5) Uani 1 1 d U . .
O2B O 0.58642(18) 0.08884(16) 0.6179(3) 0.0158(5) Uani 1 1 d U . .
O3A O 0.4134(3) 0.2165(2) 0.6053(5) 0.0488(6) Uani 1 1 d U . .
O3B O 0.5748(3) 0.2101(2) 0.8851(4) 0.0456(6) Uani 1 1 d U . .
O4A O 0.3907(2) 0.19787(19) 0.8539(3) 0.0267(5) Uani 1 1 d U . .
O4B O 0.5955(2) 0.20621(17) 0.6444(3) 0.0214(5) Uani 1 1 d U . .
N1 N 0.49336(15) 0.95690(14) 0.740737(1) 0.0241(5) Uani 1 1 d DU . .
N2A N 0.50536(3) 0.68188(16) 0.6402(2) 0.0579(6) Uani 1 1 d DU . .
H2A H 0.5032 0.7064 0.5767 0.070 Uiso 1 1 calc R . .
N2B N 0.52440(3) 0.67892(18) 0.8407(3) 0.0797(6) Uani 1 1 d DU . .
H2B H 0.5348 0.7047 0.9015 0.096 Uiso 1 1 calc R . .
N3A N 0.50194(16) 0.61101(19) 0.6437(3) 0.0653(6) Uani 1 1 d DU . .
H3A H 0.4950 0.5855 0.5818 0.078 Uiso 1 1 calc R . .
N3B N 0.52119(17) 0.6077(2) 0.8498(4) 0.2708(7) Uani 1 1 d DU . .
H3B H 0.5259 0.5831 0.9130 0.325 Uiso 1 1 calc R . .
N4 N 0.496081(12) 0.34121(13) 0.74463(12) 0.1630(7) Uani 1 1 d DU . .
C1A C 0.29762(19) 0.15335(18) 0.5218(3) 0.0214(6) Uani 1 1 d DU . .
C1B C 0.68535(4) 0.14446(4) 0.96941(5) 0.0475(6) Uani 1 1 d DU . .
C2A C 0.3732(3) 0.1517(3) 0.5994(4) 0.0393(6) Uani 1 1 d DU . .
C2B C 0.60637(9) 0.14904(9) 0.90027(10) 0.0254(6) Uani 1 1 d DU . .
C3A C 0.14854(17) 0.16041(17) 0.3732(3) 0.0163(6) Uani 1 1 d DU . .
C3B C 0.83547(18) 0.14802(16) 1.1132(2) 0.0361(6) Uani 1 1 d DU . .
C4A C 0.1507(2) 0.14238(19) 1.1100(3) 0.0328(6) Uani 1 1 d DU . .
C4B C 0.83358(17) 0.16036(15) 0.3765(3) 0.0110(5) Uani 1 1 d DU . .
C5A C 0.51236(16) 0.84027(16) 0.8395(2) 0.0245(6) Uani 1 1 d DU . .
H5A H 0.5227 0.8176 0.9102 0.029 Uiso 1 1 calc R . .
C5B C 0.49375(19) 0.83916(19) 0.6434(3) 0.0795(6) Uani 1 1 d DU . .
H5B H 0.4903 0.8157 0.5722 0.095 Uiso 1 1 calc R . .
C6A C 0.0741(3) 0.1450(4) 1.1844(5) 0.0423(6) Uani 1 1 d DU . .
C6B C 0.9144(2) 0.1631(2) 0.3108(4) 0.0158(6) Uani 1 1 d DU . .
C7A C 0.3712(2) 0.1404(2) 0.8941(4) 0.0181(6) Uani 1 1 d DU . .
C7B C 0.6168(2) 0.1445(2) 0.5935(4) 0.0063(5) Uani 1 1 d U . .
C8A C 0.2962(2) 0.13993(17) 0.9729(3) 0.0200(6) Uani 1 1 d DU . .
C8B C 0.6881(2) 0.15253(15) 0.5131(3) 0.0076(5) Uani 1 1 d DU . .
C9A C -0.0082(4) 0.1472(3) 1.1271(6) 0.0351(6) Uani 1 1 d U . .
H9A H -0.0102 0.1420 1.0473 0.042 Uiso 1 1 calc R . .
C9B C 0.9938(3) 0.1673(2) 0.3591(4) 0.0137(6) Uani 1 1 d U . .
H9B H 0.9960 0.1762 0.4381 0.016 Uiso 1 1 calc R . .
C11A C 0.0673(2) 0.1601(2) 0.3061(4) 0.0153(6) Uani 1 1 d DU . .
C11B C 0.9101(2) 0.1577(2) 1.1918(3) 0.0352(6) Uani 1 1 d DU . .
C12A C 0.2344(2) 0.0994(3) 0.5295(5) 0.0699(6) Uani 1 1 d DU . .
H12A H 0.2385 0.0610 0.5825 0.084 Uiso 1 1 calc R . .
C12B C 0.74756(15) 0.08997(16) 0.97383(19) 0.1119(7) Uani 1 1 d DU . .
H12B H 0.7387 0.0495 0.9259 0.134 Uiso 1 1 calc R . .
C13A C 0.1649(4) 0.1050(3) 0.4550(4) 0.1135(7) Uani 1 1 d DU . .
H13A H 0.1245 0.0676 0.4600 0.136 Uiso 1 1 calc R . .
C13B C 0.8213(2) 0.0879(2) 1.0404(3) 0.0849(7) Uani 1 1 d DU . .
H13B H 0.8593 0.0485 1.0366 0.102 Uiso 1 1 calc R . .
C14A C 0.2882(3) 0.2045(3) 0.4337(4) 0.0562(6) Uani 1 1 d DU . .
H14A H 0.3304 0.2401 0.4244 0.067 Uiso 1 1 calc R . .
C14B C 0.70517(19) 0.20170(17) 1.0442(2) 0.0176(6) Uani 1 1 d DU . .
H14B H 0.6669 0.2409 1.0475 0.021 Uiso 1 1 calc R . .
C15A C 0.2193(2) 0.2055(3) 0.3585(5) 0.0726(6) Uani 1 1 d DU . .
H15A H 0.2205 0.2377 0.2959 0.087 Uiso 1 1 calc R . .
C15B C 0.77694(19) 0.2062(2) 1.1151(3) 0.0382(6) Uani 1 1 d DU . .
H15B H 0.7856 0.2469 1.1626 0.046 Uiso 1 1 calc R . .
C16A C 0.50511(18) 0.91652(18) 0.8375(3) 0.0500(6) Uani 1 1 d DU . .
H16A H 0.5086 0.9416 0.9074 0.060 Uiso 1 1 calc R . .
C16B C 0.48720(19) 0.9152(2) 0.6449(3) 0.0866(6) Uani 1 1 d DU . .
H16B H 0.4779 0.9392 0.5750 0.104 Uiso 1 1 calc R . .
C17 C 0.50509(17) 0.79490(15) 0.7410 0.0497(6) Uani 1 1 d DU . .
C19A C 0.2367(2) 0.1971(2) 0.9656(5) 0.0470(6) Uani 1 1 d DU . .
H19A H 0.2470 0.2353 0.9138 0.056 Uiso 1 1 calc R . .
C19B C 0.74435(18) 0.21246(18) 0.5164(3) 0.0095(5) Uani 1 1 d DU . .
H19B H 0.7338 0.2497 0.5698 0.011 Uiso 1 1 calc R . .
C22A C 0.2883(3) 0.0902(3) 1.0631(4) 0.0633(6) Uani 1 1 d DU . .
H22A H 0.3313 0.0563 1.0788 0.076 Uiso 1 1 calc R . .
C22B C 0.7043(2) 0.0940(2) 0.4365(3) 0.0301(6) Uani 1 1 d DU . .
H22B H 0.6686 0.0531 0.4316 0.036 Uiso 1 1 calc R . .
C25 C 0.512338(18) 0.71367(14) 0.74127(8) 0.0450(6) Uani 1 1 d DU . .
C26A C 0.1626(3) 0.1999(3) 1.0321(4) 0.0588(6) Uani 1 1 d DU . .
H26A H 0.1233 0.2381 1.0248 0.071 Uiso 1 1 calc R . .
C26B C 0.8137(2) 0.2196(2) 0.4461(3) 0.0223(6) Uani 1 1 d DU . .
H26B H 0.8462 0.2626 0.4452 0.027 Uiso 1 1 calc R . .
C27A C 0.2150(2) 0.0924(3) 1.1292(5) 0.0479(6) Uani 1 1 d DU . .
H27A H 0.2089 0.0586 1.1891 0.057 Uiso 1 1 calc R . .
C27B C 0.77700(19) 0.10116(19) 0.3684(4) 0.0180(6) Uani 1 1 d DU . .
H27B H 0.7885 0.0644 0.3145 0.022 Uiso 1 1 calc R . .
C28 C 0.50942(17) 0.57854(14) 0.745140(3) 0.0722(6) Uani 1 1 d DU . .
C29 C 0.50480(17) 0.49727(13) 0.746090(2) 0.2132(7) Uani 1 1 d DU . .
C30A C 0.51212(17) 0.45429(16) 0.8431(3) 0.0925(7) Uani 1 1 d DU . .
H30A H 0.5207 0.4778 0.9135 0.111 Uiso 1 1 calc R . .
C30B C 0.49353(17) 0.45553(16) 0.6478(3) 0.1090(7) Uani 1 1 d DU . .
H30B H 0.4887 0.4801 0.5776 0.131 Uiso 1 1 calc R . .
C31A C 0.50748(2) 0.37837(19) 0.8423(2) 0.0958(7) Uani 1 1 d DU . .
H31A H 0.5124 0.3526 0.9114 0.115 Uiso 1 1 calc R . .
C31B C 0.48898(3) 0.3796(2) 0.6472(2) 0.2963(7) Uani 1 1 d DU . .
H31B H 0.4808 0.3548 0.5778 0.356 Uiso 1 1 calc R . .
Zn1 Zn 0.49281(3) 0.22585(2) 0.749261(10) 0.019 Uani 1 1 d DU . .
Zn2 Zn 0.49427(3) 0.06448(2) 0.742232(4) 0.018 Uani 1 1 d DU . .

loop_
_atom_site_aniso_label
_atom_site_aniso_U_11
_atom_site_aniso_U_22
_atom_site_aniso_U_33
_atom_site_aniso_U_23
_atom_site_aniso_U_13
_atom_site_aniso_U_12
O1A 0.0398(9) 0.0439(9) 0.0382(10) 0.0027(8) 0.0000(8) 0.0005(8)
O1B 0.0512(10) 0.0548(10) 0.0524(10) -0.0028(8) -0.0011(8) 0.0010(8)
O2A 0.0135(8) 0.0224(8) 0.0158(9) 0.0010(7) 0.0078(7) 0.0010(7)
O2B 0.0119(8) 0.0209(8) 0.0146(9) 0.0017(7) 0.0045(7) 0.0007(7)
O3A 0.0479(9) 0.0513(10) 0.0472(10) -0.0006(8) -0.0019(8) -0.0014(8)
O3B 0.0450(9) 0.0481(9) 0.0435(10) -0.0007(8) -0.0016(8) -0.0002(8)
O4A 0.0235(9) 0.0309(9) 0.0258(9) 0.0000(7) 0.0067(7) 0.0013(7)
O4B 0.0180(8) 0.0277(8) 0.0186(9) 0.0001(7) 0.0080(7) 0.0004(7)
N1 0.0248(9) 0.0197(8) 0.0276(9) 0.0007(8) -0.0002(8) 0.0007(7)
N2A 0.0589(10) 0.0569(10) 0.0580(10) 0.0016(8) 0.0010(8) -0.0003(8)
N2B 0.0803(10) 0.0787(10) 0.0800(10) -0.0014(8) 0.0015(8) -0.0001(8)
N3A 0.0648(10) 0.0652(10) 0.0659(10) -0.0007(8) 0.0012(8) 0.0005(8)
N3B 0.2709(10) 0.2708(11) 0.2709(11) 0.0001(8) 0.0000(8) -0.0001(8)
N4 0.1628(10) 0.1631(10) 0.1630(11) 0.0003(8) -0.0001(8) 0.0007(8)
C1A 0.0199(9) 0.0240(9) 0.0204(10) 0.0005(8) 0.0005(8) -0.0010(8)
C1B 0.0474(10) 0.0480(10) 0.0471(10) -0.0013(8) 0.0006(8) 0.0002(8)
C2A 0.0382(10) 0.0401(10) 0.0394(10) 0.0008(8) -0.0004(8) -0.0005(8)
C2B 0.0246(9) 0.0286(9) 0.0231(10) -0.0009(8) 0.0008(8) -0.0022(8)
C3A 0.0148(9) 0.0189(9) 0.0154(10) 0.0004(8) 0.0004(8) -0.0019(7)
C3B 0.0348(10) 0.0376(10) 0.0359(10) 0.0005(8) -0.0005(8) 0.0011(8)
C4A 0.0314(10) 0.0347(10) 0.0321(10) -0.0006(8) 0.0013(8) 0.0002(8)
C4B 0.0090(9) 0.0139(9) 0.0102(9) 0.0015(7) -0.0007(7) 0.0007(7)
C5A 0.0225(9) 0.0250(9) 0.0260(10) 0.0018(8) -0.0008(8) 0.0021(8)
C5B 0.0792(10) 0.0797(10) 0.0796(11) -0.0003(8) -0.0003(8) 0.0006(8)
C6A 0.0413(10) 0.0440(10) 0.0417(10) 0.0008(8) -0.0015(8) -0.0016(8)
C6B 0.0136(9) 0.0197(9) 0.0141(10) 0.0008(8) -0.0026(8) 0.0005(7)
C7A 0.0155(9) 0.0210(9) 0.0178(10) -0.0018(8) -0.0030(8) 0.0004(8)
C7B 0.0030(8) 0.0107(9) 0.0053(9) 0.0004(7) -0.0010(7) 0.0035(7)
C8A 0.0193(9) 0.0220(9) 0.0187(10) -0.0010(8) -0.0018(8) 0.0006(8)
C8B 0.0054(9) 0.0103(9) 0.0072(9) 0.0017(7) -0.0025(7) 0.0017(7)
C9A 0.0330(10) 0.0379(10) 0.0345(10) 0.0004(8) -0.0015(8) 0.0004(8)
C9B 0.0107(9) 0.0179(9) 0.0124(9) -0.0014(7) 0.0011(8) 0.0014(7)
C11A 0.0141(9) 0.0178(9) 0.0141(10) 0.0001(8) 0.0014(8) -0.0003(7)
C11B 0.0340(10) 0.0373(10) 0.0343(10) 0.0017(8) 0.0006(8) -0.0010(8)
C12A 0.0700(10) 0.0697(10) 0.0700(11) -0.0002(8) -0.0004(8) 0.0004(8)
C12B 0.1115(10) 0.1121(10) 0.1119(11) -0.0003(8) -0.0009(8) 0.0001(8)
C13A 0.1136(10) 0.1133(10) 0.1136(11) -0.0002(8) -0.0002(8) -0.0002(8)
C13B 0.0847(10) 0.0854(10) 0.0845(11) -0.0005(8) -0.0005(8) 0.0016(8)
C14A 0.0554(10) 0.0566(10) 0.0565(10) 0.0001(8) -0.0010(8) 0.0016(8)
C14B 0.0156(9) 0.0203(9) 0.0168(10) -0.0011(8) -0.0013(8) 0.0016(8)
C15A 0.0720(10) 0.0730(10) 0.0727(11) 0.0002(8) -0.0006(8) -0.0002(8)
C15B 0.0375(10) 0.0393(10) 0.0377(10) -0.0008(8) -0.0020(8) -0.0013(8)
C16A 0.0503(10) 0.0502(10) 0.0494(10) 0.0009(8) 0.0008(8) 0.0015(8)
C16B 0.0867(10) 0.0861(10) 0.0869(11) -0.0009(8) 0.0003(8) 0.0002(8)
C17 0.0506(10) 0.0479(10) 0.0507(10) -0.0004(8) -0.0001(8) -0.0004(8)
C19A 0.0467(10) 0.0473(10) 0.0471(10) 0.0008(8) 0.0010(8) 0.0000(8)
C19B 0.0081(9) 0.0115(9) 0.0090(9) -0.0024(7) 0.0031(7) -0.0013(7)
C22A 0.0627(10) 0.0639(10) 0.0632(10) 0.0000(8) 0.0000(8) -0.0006(8)
C22B 0.0283(10) 0.0317(10) 0.0303(10) 0.0007(8) 0.0004(8) 0.0005(8)
C25 0.0455(10) 0.0435(10) 0.0459(10) -0.0009(8) 0.0003(8) -0.0004(8)
C26A 0.0581(10) 0.0595(10) 0.0589(10) 0.0003(8) 0.0008(8) 0.0006(8)
C26B 0.0213(9) 0.0242(9) 0.0215(10) 0.0004(8) 0.0006(8) -0.0003(8)
C27A 0.0473(10) 0.0490(10) 0.0474(10) -0.0004(8) -0.0003(8) 0.0001(8)
C27B 0.0160(9) 0.0211(9) 0.0169(10) -0.0029(8) 0.0014(8) 0.0012(8)
C28 0.0732(10) 0.0713(10) 0.0721(10) 0.0006(8) 0.0005(8) -0.0002(8)
C29 0.2132(10) 0.2130(11) 0.2135(11) -0.0002(8) 0.0003(8) 0.0004(8)
C30A 0.0926(10) 0.0921(10) 0.0927(11) -0.0004(8) -0.0002(8) 0.0000(8)
C30B 0.1097(10) 0.1081(10) 0.1092(11) 0.0009(8) 0.0003(8) -0.0003(8)
C31A 0.0968(10) 0.0949(10) 0.0958(11) -0.0012(8) 0.0010(8) -0.0005(8)
C31B 0.2964(10) 0.2962(11) 0.2963(11) 0.0001(8) 0.0000(8) 0.0001(8)
Zn1 0.014 0.029 0.014 -0.003 0.008 0.000
Zn2 0.012 0.023 0.019 -0.002 0.008 0.001

loop_
_atom_type_symbol
_atom_type_description
_atom_type_scat_dispersion_real
_atom_type_scat_dispersion_imag
_atom_type_scat_source
C C 0.0000 0.0000 'International Tables Vol C Tables 4.2.6.8 and 6.1.1.4'
H H 0.0000 0.0000 'International Tables Vol C Tables 4.2.6.8 and 6.1.1.4'
N N 0.0000 0.0000 'International Tables Vol C Tables 4.2.6.8 and 6.1.1.4'
O O 0.0000 0.0000 'International Tables Vol C Tables 4.2.6.8 and 6.1.1.4'
Zn Zn 0.0000 0.0000 'International Tables Vol C Tables 4.2.6.8 and 6.1.1.4'

loop_
_geom_angle_atom_site_label_1
_geom_angle_atom_site_label_2
_geom_angle_atom_site_label_3
_geom_angle
_geom_angle_site_symmetry_1
_geom_angle_site_symmetry_3
_geom_angle_publ_flag
C2A O1A Zn2 116.3(3) . . ?
C2B O1B Zn2 122.3(3) . . ?
C7A O2A Zn2 130.2(3) . . ?
C7B O2B Zn2 129.9(3) . . ?
C2A O3A Zn1 113.2(4) . . ?
C2B O3B Zn1 119.2(3) . . ?
C7A O4A Zn1 130.3(3) . . ?
C7B O4B Zn1 128.2(3) . . ?
C16B N1 C16A 113.0(3) . . ?
C16B N1 Zn2 124.64(18) . 1_565 ?
C16A N1 Zn2 122.22(17) . 1_565 ?
N3A N2A C25 114.5(3) . . ?
N3B N2B C25 122.5(3) . . ?
N2A N3A C28 118.0(3) . . ?
N2B N3B C28 109.0(4) . . ?
C31A N4 C31B 118.0(3) . . ?
C31A N4 Zn1 119.21(18) . . ?
C31B N4 Zn1 122.80(17) . . ?
C14A C1A C12A 116.1(4) . . ?
C14A C1A C2A 122.9(4) . . ?
C12A C1A C2A 120.8(4) . . ?
C14B C1B C12B 110.56(17) . . ?
C14B C1B C2B 119.00(15) . . ?
C12B C1B C2B 130.44(14) . . ?
O3A C2A O1A 124.6(4) . . ?
O3A C2A C1A 112.9(4) . . ?
O1A C2A C1A 113.9(4) . . ?
O3B C2B O1B 130.3(3) . . ?
O3B C2B C1B 117.8(3) . . ?
O1B C2B C1B 111.9(2) . . ?
C15A C3A C13A 111.0(4) . . ?
C15A C3A C11A 128.3(4) . . ?
C13A C3A C11A 120.3(3) . . ?
C13B C3B C15B 119.6(3) . . ?
C13B C3B C11B 125.8(3) . . ?
C15B C3B C11B 114.6(3) . . ?
C27A C4A C26A 120.1(4) . . ?
C27A C4A C6A 121.5(4) . . ?
C26A C4A C6A 117.5(4) . . ?
C26B C4B C27B 119.7(3) . . ?
C26B C4B C6B 117.9(3) . . ?
C27B C4B C6B 122.4(3) . . ?
C16A C5A C17 124.0(3) . . ?
C16B C5B C17 124.9(3) . . ?
C11A C6A C9A 112.1(4) 1_556 . ?
C11A C6A C4A 129.6(4) 1_556 . ?
C9A C6A C4A 117.1(5) . . ?
C9B C6B C11B 117.2(4) . 1_554 ?
C9B C6B C4B 124.9(4) . . ?
C11B C6B C4B 117.9(3) 1_554 . ?
O4A C7A O2A 121.2(4) . . ?
O4A C7A C8A 116.9(4) . . ?
O2A C7A C8A 119.7(4) . . ?
O2B C7B O4B 122.2(4) . . ?
O2B C7B C8B 124.1(3) . . ?
O4B C7B C8B 113.5(3) . . ?
C22A C8A C19A 117.9(4) . . ?
C22A C8A C7A 122.5(3) . . ?
C19A C8A C7A 119.1(3) . . ?
C19B C8B C22B 119.3(3) . . ?
C19B C8B C7B 122.7(3) . . ?
C22B C8B C7B 117.7(3) . . ?
C6A C9A C11B 122.3(5) . 1_455 ?
C11A C9B C6B 127.1(4) 1_655 . ?
C9B C11A C6A 122.9(4) 1_455 1_554 ?
C9B C11A C3A 120.3(4) 1_455 . ?
C6A C11A C3A 116.6(3) 1_554 . ?
C6B C11B C3B 130.9(3) 1_556 . ?
C6B C11B C9A 117.8(4) 1_556 1_655 ?
C3B C11B C9A 110.5(3) . 1_655 ?
C13A C12A C1A 117.6(5) . . ?
C1B C12B C13B 128.6(3) . . ?
C12A C13A C3A 127.8(5) . . ?
C12B C13B C3B 116.5(3) . . ?
C1A C14A C15A 123.6(4) . . ?
C1B C14B C15B 126.3(3) . . ?
C14A C15A C3A 122.5(5) . . ?
C14B C15B C3B 118.4(3) . . ?
N1 C16A C5A 124.4(3) . . ?
N1 C16B C5B 124.3(3) . . ?
C5B C17 C5A 109.3(3) . . ?
C5B C17 C25 125.70(17) . . ?
C5A C17 C25 124.96(15) . . ?
C26A C19A C8A 123.4(4) . . ?
C26B C19B C8B 124.0(3) . . ?
C27A C22A C8A 118.3(4) . . ?
C27B C22B C8B 115.8(3) . . ?
N2A C25 N2B 125.4(3) . . ?
N2A C25 C17 115.49(17) . . ?
N2B C25 C17 119.08(18) . . ?
C4A C26A C19A 116.2(4) . . ?
C19B C26B C4B 117.0(3) . . ?
C4A C27A C22A 122.6(5) . . ?
C22B C27B C4B 123.7(3) . . ?
N3A C28 N3B 130.2(3) . . ?
N3A C28 C29 116.59(19) . . ?
N3B C28 C29 113.2(2) . . ?
C30A C29 C30B 112.1(2) . . ?
C30A C29 C28 124.67(15) . . ?
C30B C29 C28 123.23(15) . . ?
C29 C30A C31A 123.8(3) . . ?
C31B C30B C29 124.0(3) . . ?
N4 C31A C30A 121.3(3) . . ?
N4 C31B C30B 120.9(2) . . ?
O4B Zn1 O3B 86.48(17) . . ?
O4B Zn1 O4A 155.82(13) . . ?
O3B Zn1 O4A 90.06(17) . . ?
O4B Zn1 O3A 88.88(17) . . ?
O3B Zn1 O3A 167.10(17) . . ?
O4A Zn1 O3A 89.26(17) . . ?
O4B Zn1 N4 98.00(9) . . ?
O3B Zn1 N4 98.23(13) . . ?
O4A Zn1 N4 106.18(10) . . ?
O3A Zn1 N4 94.32(13) . . ?
O4B Zn1 Zn2 78.67(9) . . ?
O3B Zn1 Zn2 82.97(13) . . ?
O4A Zn1 Zn2 77.15(10) . . ?
O3A Zn1 Zn2 84.32(12) . . ?
N4 Zn1 Zn2 176.42(4) . . ?
O1B Zn2 N1 97.18(15) . 1_545 ?
O1B Zn2 O2A 92.30(18) . . ?
N1 Zn2 O2A 99.95(10) 1_545 . ?
O1B Zn2 O1A 163.78(19) . . ?
N1 Zn2 O1A 98.04(12) 1_545 . ?
O2A Zn2 O1A 90.58(16) . . ?
O1B Zn2 O2B 89.80(18) . . ?
N1 Zn2 O2B 102.15(9) 1_545 . ?
O2A Zn2 O2B 157.36(12) . . ?
O1A Zn2 O2B 81.54(15) . . ?
O1B Zn2 Zn1 82.64(14) . . ?
N1 Zn2 Zn1 178.61(5) 1_545 . ?
O2A Zn2 Zn1 78.69(8) . . ?
O1A Zn2 Zn1 82.28(11) . . ?
O2B Zn2 Zn1 79.23(8) . . ?

loop_
_geom_bond_atom_site_label_1
_geom_bond_atom_site_label_2
_geom_bond_distance
_geom_bond_site_symmetry_2
_geom_bond_publ_flag
O1A C2A 1.426(7) . ?
O1A Zn2 2.050(5) . ?
O1B C2B 1.460(5) . ?
O1B Zn2 1.915(5) . ?
O2A C7A 1.193(5) . ?
O2A Zn2 2.036(3) . ?
O2B C7B 1.151(5) . ?
O2B Zn2 2.087(3) . ?
O3A C2A 1.334(7) . ?
O3A Zn1 2.088(5) . ?
O3B C2B 1.225(5) . ?
O3B Zn1 2.052(5) . ?
O4A C7A 1.180(6) . ?
O4A Zn1 2.070(4) . ?
O4B C7B 1.308(5) . ?
O4B Zn1 2.047(3) . ?
N1 C16B 1.347(4) . ?
N1 C16A 1.351(3) . ?
N1 Zn2 1.949(3) 1_565 ?
N2A N3A 1.286(4) . ?
N2A C25 1.309(3) . ?
N2B N3B 1.297(5) . ?
N2B C25 1.327(3) . ?
N3A C28 1.320(4) . ?
N3B C28 1.335(4) . ?
N4 C31A 1.328(3) . ?
N4 C31B 1.330(3) . ?
N4 Zn1 2.091(2) . ?
C1A C14A 1.387(5) . ?
C1A C12A 1.395(5) . ?
C1A C2A 1.488(5) . ?
C1B C14B 1.387(3) . ?
C1B C12B 1.389(3) . ?
C1B C2B 1.4768(15) . ?
C3A C15A 1.388(5) . ?
C3A C13A 1.404(6) . ?
C3A C11A 1.492(4) . ?
C3B C13B 1.395(4) . ?
C3B C15B 1.397(4) . ?
C3B C11B 1.493(4) . ?
C4A C27A 1.372(5) . ?
C4A C26A 1.392(5) . ?
C4A C6A 1.480(5) . ?
C4B C26B 1.379(4) . ?
C4B C27B 1.395(4) . ?
C4B C6B 1.478(4) . ?
C5A C16A 1.386(4) . ?
C5A C17 1.411(3) . ?
C5B C16B 1.382(5) . ?
C5B C17 1.397(4) . ?
C6A C11A 1.439(7) 1_556 ?
C6A C9A 1.451(8) . ?
C6B C9B 1.366(6) . ?
C6B C11B 1.384(5) 1_554 ?
C7A C8A 1.489(5) . ?
C7B C8B 1.462(5) . ?
C8A C22A 1.385(5) . ?
C8A C19A 1.396(5) . ?
C8B C19B 1.399(4) . ?
C8B C22B 1.406(5) . ?
C9A C11B 1.496(7) 1_455 ?
C9B C11A 1.312(6) 1_655 ?
C11A C9B 1.312(6) 1_455 ?
C11A C6A 1.439(7) 1_554 ?
C11B C6B 1.384(5) 1_556 ?
C11B C9A 1.497(7) 1_655 ?
C12A C13A 1.395(6) . ?
C12B C13B 1.390(4) . ?
C14A C15A 1.388(6) . ?
C14B C15B 1.395(4) . ?
C17 C25 1.476(4) . ?
C19A C26A 1.394(6) . ?
C19B C26B 1.365(5) . ?
C22A C27A 1.382(5) . ?
C22B C27B 1.393(5) . ?
C28 C29 1.474(3) . ?
C29 C30A 1.372(3) . ?
C29 C30B 1.378(3) . ?
C30A C31A 1.378(4) . ?
C30B C31B 1.378(4) . ?
Zn1 Zn2 2.9249(7) . ?
Zn2 N1 1.949(3) 1_545 ?

loop_
_platon_squeeze_void_nr
_platon_squeeze_void_average_x
_platon_squeeze_void_average_y
_platon_squeeze_void_average_z
_platon_squeeze_void_volume
_platon_squeeze_void_count_electrons
_platon_squeeze_void_content
1 0.000 0.014 -0.011 1678 305 ' '
